data_1517698
loop_
_publ_author_name
'Longo, J.M.'
'Kierkegaard, P.'

_publ_section_title
;
 The Crystal Structure of Nb O P O4
;
_journal_name_full 'Acta Chemica Scandinavica'
_journal_page_first 72
_journal_page_last 78
_journal_volume 20
_journal_year 1966
_chemical_formula_structural 'Nb O P O4'
_chemical_formula_sum 'Nb O5 P'
_chemical_name_systematic 'Niobium Oxide Phosphate'
_space_group_IT_number 85
_symmetry_Int_Tables_number 85
_symmetry_space_group_name_Hall '-P 4a'
_symmetry_space_group_name_H-M 'P 4/n :2'
_cell_angle_alpha 90.
_cell_angle_beta 90.
_cell_angle_gamma 90.
_cell_formula_units_Z 2
_cell_length_a 6.3873(10)
_cell_length_b 6.3873(10)
_cell_length_c 4.1037(8)
_cell_volume 167.42(5)
_cod_data_source_file NbPO5_P4_n_DC264.cif
_cod_data_source_block chateigner
_cod_original_cell_volume 167.42
_cod_original_sg_symbol_H-M 'P 4/n Z'
_cod_original_formula_sum 'Nb1 O5 P1'
_cod_database_code 1517698

loop_
_symmetry_equiv_pos_site_id
_symmetry_equiv_pos_as_xyz
1 '-y, x+1/2, -z'
2 'y+1/2, -x, -z'
3 'x+1/2, y+1/2, -z'
4 '-x, -y, -z'
5 'y, -x+1/2, z'
6 '-y+1/2, x, z'
7 '-x+1/2, -y+1/2, z'
8 'x, y, z'

loop_
_atom_site_label
_atom_site_type_symbol
_atom_site_symmetry_multiplicity
_atom_site_Wyckoff_symbol
_atom_site_fract_x
_atom_site_fract_y
_atom_site_fract_z
_atom_site_occupancy
_atom_site_attached_hydrogens
_atom_site_B_iso_or_equiv
Nb1 Nb5+ 2 c 0.25 0.25 0.7828(4) 1. 0 0.75
P1 P5+ 2 b 0.25 0.75 0.5 1. 0 1.08
O1 O2- 2 c 0.25 0.25 0.2172(28) 1. 0 0.89
O2 O2- 8 g 0.7737(14) 0.4462(14) 0.2902(24) 1. 0 1.76

loop_
_atom_type_symbol
_atom_type_oxidation_number
Nb5+ 5
O2- -2
P5+ 5
